data_1552471
loop_
_publ_author_name
'Schoemaker, Robin'
'Schwedtmann, Kai'
'Franconetti, Antonio'
'Frontera, Antonio'
'Hennersdorf, Felix'
'Weigand, Jan J.'

_publ_section_title
;
 Controlled scrambling reactions to polyphosphanes via bond metathesis
 reactions
;
_journal_name_full 'Chemical Science'
_journal_paper_doi 10.1039/C9SC04501E
_journal_year 2019
_chemical_formula_moiety 'C10 H8 N2 P, C F3 O3 S'
_chemical_formula_sum 'C11 H8 F3 N2 O3 P S'
_chemical_formula_weight 336.22
_space_group_crystal_system triclinic
_space_group_IT_number 2
_space_group_name_Hall '-P 1'
_space_group_name_H-M_alt 'P -1'
_symmetry_space_group_name_Hall '-P 1'
_symmetry_space_group_name_H-M 'P -1'
_atom_sites_solution_hydrogens geom
_audit_creation_date 2015-03-27
_audit_creation_method
;
Olex2 1.2
(compiled 2015.01.26 svn.r3150 for OlexSys, GUI svn.r4998)
;
_audit_update_record
;
2019-08-30 deposited with the CCDC.    2019-10-17 downloaded from the CCDC.
;
_cell_angle_alpha 95.055(3)
_cell_angle_beta 99.126(3)
_cell_angle_gamma 109.450(3)
_cell_formula_units_Z 2
_cell_length_a 7.2241(5)
_cell_length_b 9.0577(7)
_cell_length_c 10.9162(8)
_cell_measurement_reflns_used 3662
_cell_measurement_temperature 100
_cell_measurement_theta_max 30.107
_cell_measurement_theta_min 2.841
_cell_volume 657.34(9)
_computing_cell_refinement 'SAINT v8.34A (Bruker, 2013)'
_computing_data_reduction 'SAINT v8.34A (Bruker, 2013)'
_computing_molecular_graphics 'Olex2 (Dolomanov et al., 2009)'
_computing_publication_material 'Olex2 (Dolomanov et al., 2009)'
_computing_structure_refinement 'ShelXL (Sheldrick, 2008)'
_diffrn_ambient_temperature 100
_diffrn_measured_fraction_theta_full 0.998
_diffrn_measured_fraction_theta_max 0.989
_diffrn_measurement_device_type 'Bruker APEX-II CCD'
_diffrn_measurement_method '\f and \w scans'
_diffrn_radiation_type MoK\a
_diffrn_radiation_wavelength 0.71073
_diffrn_reflns_av_R_equivalents 0.0175
_diffrn_reflns_av_unetI/netI 0.0258
_diffrn_reflns_Laue_measured_fraction_full 0.998
_diffrn_reflns_Laue_measured_fraction_max 0.989
_diffrn_reflns_limit_h_max 10
_diffrn_reflns_limit_h_min -10
_diffrn_reflns_limit_k_max 12
_diffrn_reflns_limit_k_min -10
_diffrn_reflns_limit_l_max 13
_diffrn_reflns_limit_l_min -15
_diffrn_reflns_number 8822
_diffrn_reflns_point_group_measured_fraction_full 0.998
_diffrn_reflns_point_group_measured_fraction_max 0.989
_diffrn_reflns_theta_full 26.000
_diffrn_reflns_theta_max 30.123
_diffrn_reflns_theta_min 1.911
_diffrn_standards_number 0
_exptl_absorpt_coefficient_mu 0.415
_exptl_absorpt_correction_T_max 0.7460
_exptl_absorpt_correction_T_min 0.6949
_exptl_absorpt_correction_type multi-scan
_exptl_absorpt_process_details
;
SADABS-2012/1 (Bruker,2012) was used for absorption correction.
wR2(int) was 0.0332 before and 0.0287 after correction.
The Ratio of minimum to maximum transmission is 0.9315.
The \l/2 correction factor is 0.0015.
;
_exptl_crystal_colour 'clear yellow'
_exptl_crystal_colour_lustre clear
_exptl_crystal_colour_primary yellow
_exptl_crystal_density_diffrn 1.699
_exptl_crystal_description parallelepiped
_exptl_crystal_F_000 340
_exptl_crystal_size_max 0.19
_exptl_crystal_size_mid 0.12
_exptl_crystal_size_min 0.06
_refine_diff_density_max 0.592
_refine_diff_density_min -0.300
_refine_diff_density_rms 0.064
_refine_ls_extinction_method none
_refine_ls_goodness_of_fit_ref 1.044
_refine_ls_hydrogen_treatment constr
_refine_ls_matrix_type full
_refine_ls_number_parameters 190
_refine_ls_number_reflns 3836
_refine_ls_number_restraints 0
_refine_ls_restrained_S_all 1.044
_refine_ls_R_factor_all 0.0406
_refine_ls_R_factor_gt 0.0340
_refine_ls_shift/su_max 0.001
_refine_ls_shift/su_mean 0.000
_refine_ls_structure_factor_coef Fsqd
_refine_ls_weighting_details 'w=1/[\s^2^(Fo^2^)+(0.0468P)^2^+0.2272P] where P=(Fo^2^+2Fc^2^)/3'
_refine_ls_weighting_scheme calc
_refine_ls_wR_factor_gt 0.0875
_refine_ls_wR_factor_ref 0.0915
_reflns_Friedel_coverage 0.000
_reflns_number_gt 3277
_reflns_number_total 3836
_reflns_threshold_expression 'I > 2\s(I)'
_cod_data_source_file c9sc04501e2.cif
_cod_data_source_block 21OTf
_cod_original_cell_volume 657.34(8)
_cod_database_code 1552471
_shelx_space_group_comment
;
The symmetry employed for this shelxl refinement is uniquely defined
by the following loop, which should always be used as a source of
symmetry information in preference to the above space-group names.
They are only intended as comments.
;
_shelx_estimated_absorpt_t_max 0.976
_shelx_estimated_absorpt_t_min 0.925
_olex2_refinement_description
;
1. Fixed Uiso
 At 1.2 times of:
  All C(H) groups
2.a Aromatic/amide H refined with riding coordinates:
 C6(H6), C8(H8), C9(H9), C5(H5), C11(H11), C3(H3), C10(H10), C4(H4)
;
_shelx_shelxl_version_number 2014/7
_olex2_date_sample_data_collection 2015-03-11
_olex2_date_sample_submission 2015-03-11
_olex2_submission_original_sample_id jjw0327
_olex2_submission_special_instructions 'No special instructions were received'

loop_
_space_group_symop_operation_xyz
'x, y, z'
'-x, -y, -z'

loop_
_atom_site_label
_atom_site_type_symbol
_atom_site_fract_x
_atom_site_fract_y
_atom_site_fract_z
_atom_site_U_iso_or_equiv
_atom_site_adp_type
_atom_site_occupancy
_atom_site_site_symmetry_order
_atom_site_calc_flag
_atom_site_refinement_flags_posn
S1 S 0.64664(5) 0.81512(4) 0.22408(3) 0.01636(9) Uani 1 1 d .
P1 P 0.13914(6) 0.70132(4) 0.54878(3) 0.02044(10) Uani 1 1 d .
F1 F 0.90224(14) 0.66513(12) 0.23563(10) 0.0313(2) Uani 1 1 d .
F2 F 0.65694(16) 0.56795(12) 0.32841(11) 0.0378(3) Uani 1 1 d .
F3 F 0.60861(16) 0.52888(12) 0.12711(11) 0.0401(3) Uani 1 1 d .
O3 O 0.77513(16) 0.91822(13) 0.33514(10) 0.0250(2) Uani 1 1 d .
O2 O 0.69844(18) 0.86458(14) 0.10808(10) 0.0296(3) Uani 1 1 d .
O1 O 0.43584(16) 0.75991(13) 0.22544(11) 0.0256(2) Uani 1 1 d .
N1 N 0.25962(17) 0.75729(13) 0.79309(11) 0.0172(2) Uani 1 1 d .
N2 N 0.39033(18) 0.79755(13) 0.61951(11) 0.0179(2) Uani 1 1 d .
C7 C 0.43180(19) 0.81954(14) 0.74730(11) 0.0134(2) Uani 1 1 d .
C6 C 0.2519(2) 0.76068(16) 0.91981(13) 0.0191(3) Uani 1 1 d .
H6 H 0.3676 0.8091 0.9810 0.023 Uiso 1 1 calc R
C8 C 0.6263(2) 0.89257(16) 0.81689(12) 0.0170(3) Uani 1 1 d .
H8 H 0.6519 0.9053 0.9041 0.020 Uiso 1 1 calc R
C1 C 0.0908(2) 0.68789(15) 0.69875(13) 0.0173(3) Uani 1 1 d .
C12 C 0.7076(2) 0.63572(17) 0.22902(14) 0.0216(3) Uani 1 1 d .
C9 C 0.7786(2) 0.94513(17) 0.75300(13) 0.0197(3) Uani 1 1 d .
H9 H 0.9098 0.9951 0.7970 0.024 Uiso 1 1 calc R
C5 C 0.0733(2) 0.69229(18) 0.95234(15) 0.0239(3) Uani 1 1 d .
H5 H 0.0654 0.6945 1.0367 0.029 Uiso 1 1 calc R
C11 C 0.5457(2) 0.85074(16) 0.55584(13) 0.0195(3) Uani 1 1 d .
H11 H 0.5188 0.8365 0.4686 0.023 Uiso 1 1 calc R
C3 C -0.0941(2) 0.61477(18) 0.73501(16) 0.0247(3) Uani 1 1 d .
H3 H -0.2100 0.5650 0.6742 0.030 Uiso 1 1 calc R
C10 C 0.7369(2) 0.92352(17) 0.62042(14) 0.0205(3) Uani 1 1 d .
H10 H 0.8406 0.9592 0.5773 0.025 Uiso 1 1 calc R
C4 C -0.1022(2) 0.61725(18) 0.85846(16) 0.0266(3) Uani 1 1 d .
H4 H -0.2241 0.5692 0.8817 0.032 Uiso 1 1 calc R

loop_
_atom_site_aniso_label
_atom_site_aniso_U_11
_atom_site_aniso_U_22
_atom_site_aniso_U_33
_atom_site_aniso_U_23
_atom_site_aniso_U_13
_atom_site_aniso_U_12
S1 0.01866(17) 0.01527(16) 0.01520(15) 0.00340(11) 0.00305(12) 0.00594(12)
P1 0.02042(18) 0.01883(18) 0.01770(17) 0.00146(13) -0.00093(13) 0.00377(14)
F1 0.0231(5) 0.0412(6) 0.0371(5) 0.0078(4) 0.0084(4) 0.0197(4)
F2 0.0417(6) 0.0356(6) 0.0480(6) 0.0283(5) 0.0182(5) 0.0194(5)
F3 0.0395(6) 0.0284(5) 0.0468(6) -0.0156(5) -0.0027(5) 0.0151(5)
O3 0.0272(6) 0.0218(5) 0.0198(5) -0.0042(4) 0.0041(4) 0.0028(4)
O2 0.0335(6) 0.0355(6) 0.0183(5) 0.0132(5) 0.0044(4) 0.0084(5)
O1 0.0187(5) 0.0261(5) 0.0341(6) 0.0050(5) 0.0055(4) 0.0103(4)
N1 0.0177(5) 0.0153(5) 0.0193(5) 0.0040(4) 0.0050(4) 0.0058(4)
N2 0.0211(6) 0.0157(5) 0.0165(5) 0.0027(4) 0.0034(4) 0.0061(4)
C7 0.0162(6) 0.0118(5) 0.0132(5) 0.0030(4) 0.0043(4) 0.0052(4)
C6 0.0232(7) 0.0176(6) 0.0187(6) 0.0044(5) 0.0076(5) 0.0082(5)
C8 0.0180(6) 0.0175(6) 0.0151(6) 0.0032(5) 0.0019(5) 0.0061(5)
C1 0.0154(6) 0.0139(6) 0.0222(6) 0.0035(5) 0.0027(5) 0.0048(5)
C12 0.0202(7) 0.0208(7) 0.0250(7) 0.0036(5) 0.0042(5) 0.0088(5)
C9 0.0168(6) 0.0199(6) 0.0217(6) 0.0047(5) 0.0034(5) 0.0052(5)
C5 0.0284(8) 0.0231(7) 0.0262(7) 0.0095(6) 0.0148(6) 0.0110(6)
C11 0.0250(7) 0.0200(6) 0.0164(6) 0.0051(5) 0.0077(5) 0.0094(5)
C3 0.0173(6) 0.0197(7) 0.0359(8) 0.0046(6) 0.0049(6) 0.0052(5)
C10 0.0219(7) 0.0210(6) 0.0214(6) 0.0072(5) 0.0092(5) 0.0080(5)
C4 0.0220(7) 0.0223(7) 0.0394(9) 0.0101(6) 0.0146(6) 0.0074(6)

loop_
_atom_type_symbol
_atom_type_description
_atom_type_scat_dispersion_real
_atom_type_scat_dispersion_imag
_atom_type_scat_source
C C 0.0033 0.0016 'International Tables Vol C Tables 4.2.6.8 and 6.1.1.4'
H H 0.0000 0.0000 'International Tables Vol C Tables 4.2.6.8 and 6.1.1.4'
F F 0.0171 0.0103 'International Tables Vol C Tables 4.2.6.8 and 6.1.1.4'
N N 0.0061 0.0033 'International Tables Vol C Tables 4.2.6.8 and 6.1.1.4'
O O 0.0106 0.0060 'International Tables Vol C Tables 4.2.6.8 and 6.1.1.4'
P P 0.1023 0.0942 'International Tables Vol C Tables 4.2.6.8 and 6.1.1.4'
S S 0.1246 0.1234 'International Tables Vol C Tables 4.2.6.8 and 6.1.1.4'

loop_
_geom_angle_atom_site_label_1
_geom_angle_atom_site_label_2
_geom_angle_atom_site_label_3
_geom_angle
O3 S1 O2 114.27(7)
O3 S1 O1 115.51(7)
O3 S1 C12 103.27(7)
O2 S1 C12 103.03(7)
O1 S1 O2 115.26(7)
O1 S1 C12 103.03(7)
C1 P1 N2 87.08(6)
C7 N1 C6 124.70(12)
C7 N1 C1 112.73(11)
C1 N1 C6 122.56(12)
C7 N2 P1 115.69(9)
C7 N2 C11 119.25(12)
C11 N2 P1 125.05(10)
N1 C7 C8 127.05(12)
N2 C7 N1 110.72(11)
N2 C7 C8 122.21(12)
N1 C6 H6 120.6
C5 C6 N1 118.82(14)
C5 C6 H6 120.6
C7 C8 H8 121.0
C9 C8 C7 118.04(12)
C9 C8 H8 121.0
N1 C1 P1 113.75(10)
N1 C1 C3 117.61(13)
C3 C1 P1 128.63(11)
F1 C12 S1 111.90(10)
F1 C12 F2 107.67(12)
F1 C12 F3 107.64(12)
F2 C12 S1 111.03(10)
F2 C12 F3 107.12(12)
F3 C12 S1 111.26(10)
C8 C9 H9 119.9
C8 C9 C10 120.13(13)
C10 C9 H9 119.9
C6 C5 H5 119.9
C6 C5 C4 120.28(14)
C4 C5 H5 119.9
N2 C11 H11 119.9
C10 C11 N2 120.23(13)
C10 C11 H11 119.9
C1 C3 H3 120.0
C4 C3 C1 120.02(14)
C4 C3 H3 120.0
C9 C10 H10 119.9
C11 C10 C9 120.13(13)
C11 C10 H10 119.9
C5 C4 H4 119.7
C3 C4 C5 120.68(14)
C3 C4 H4 119.7

loop_
_geom_bond_atom_site_label_1
_geom_bond_atom_site_label_2
_geom_bond_distance
S1 O3 1.4387(11)
S1 O2 1.4433(11)
S1 O1 1.4389(11)
S1 C12 1.8224(15)
P1 N2 1.7413(13)
P1 C1 1.7333(14)
F1 C12 1.3300(17)
F2 C12 1.3348(17)
F3 C12 1.3351(17)
N1 C7 1.3765(16)
N1 C6 1.3912(17)
N1 C1 1.3855(18)
N2 C7 1.3617(16)
N2 C11 1.3859(18)
C7 C8 1.3936(18)
C6 H6 0.9300
C6 C5 1.352(2)
C8 H8 0.9300
C8 C9 1.3704(19)
C1 C3 1.4160(19)
C9 H9 0.9300
C9 C10 1.413(2)
C5 H5 0.9300
C5 C4 1.418(2)
C11 H11 0.9300
C11 C10 1.357(2)
C3 H3 0.9300
C3 C4 1.357(2)
C10 H10 0.9300
C4 H4 0.9300

loop_
_geom_torsion_atom_site_label_1
_geom_torsion_atom_site_label_2
_geom_torsion_atom_site_label_3
_geom_torsion_atom_site_label_4
_geom_torsion
P1 N2 C7 N1 0.50(14)
P1 N2 C7 C8 179.02(10)
P1 N2 C11 C10 -179.51(11)
P1 C1 C3 C4 -179.66(12)
O3 S1 C12 F1 -55.84(12)
O3 S1 C12 F2 64.50(12)
O3 S1 C12 F3 -176.30(10)
O2 S1 C12 F1 63.37(12)
O2 S1 C12 F2 -176.29(10)
O2 S1 C12 F3 -57.08(12)
O1 S1 C12 F1 -176.42(10)
O1 S1 C12 F2 -56.08(12)
O1 S1 C12 F3 63.13(12)
N1 C7 C8 C9 179.14(13)
N1 C6 C5 C4 0.6(2)
N1 C1 C3 C4 1.4(2)
N2 P1 C1 N1 1.33(10)
N2 P1 C1 C3 -177.67(14)
N2 C7 C8 C9 0.9(2)
N2 C11 C10 C9 0.1(2)
C7 N1 C6 C5 -178.68(13)
C7 N1 C1 P1 -1.36(15)
C7 N1 C1 C3 177.76(12)
C7 N2 C11 C10 0.2(2)
C7 C8 C9 C10 -0.5(2)
C6 N1 C7 N2 179.96(12)
C6 N1 C7 C8 1.5(2)
C6 N1 C1 P1 179.21(10)
C6 N1 C1 C3 -1.67(19)
C6 C5 C4 C3 -0.9(2)
C8 C9 C10 C11 0.1(2)
C1 P1 N2 C7 -1.05(10)
C1 P1 N2 C11 178.65(12)
C1 N1 C7 N2 0.54(16)
C1 N1 C7 C8 -177.89(13)
C1 N1 C6 C5 0.7(2)
C1 C3 C4 C5 -0.1(2)
C11 N2 C7 N1 -179.21(11)
C11 N2 C7 C8 -0.69(19)
